data_7218288
loop_
_publ_author_name
'Xie, Yanjun'
'Cheng, Xiufang'
'Liu, Saiwen'
'Chen, Hui'
'Zhou, Wang'
'Yang, Luo'
'Deng, Guo-Jun'

_publ_section_title
;
 Efficient 4,5-dihydro-1H-imidazol-5-one formation from amidines and
 ketones under transition-metal free conditions
;
_journal_issue 1
_journal_name_full 'Green Chem.'
_journal_page_first 209
_journal_paper_doi 10.1039/C4GC01515K
_journal_volume 17
_journal_year 2015
_chemical_formula_moiety 'C17 H24 N2 O'
_chemical_formula_sum 'C17 H24 N2 O'
_chemical_formula_weight 272.38
_chemical_name_systematic
;
 ?
;
_space_group_crystal_system monoclinic
_space_group_IT_number 15
_space_group_name_Hall '-C 2yc'
_space_group_name_H-M_alt 'C 1 2/c 1'
_symmetry_space_group_name_Hall '-C 2yc'
_symmetry_space_group_name_H-M 'C 1 2/c 1'
_atom_sites_solution_hydrogens mixed
_audit_creation_date 2014-06-19
_audit_creation_method
;
Olex2 1.2
(compiled 2013.12.10 svn.r2850 for OlexSys, GUI svn.r4736)
;
_cell_angle_alpha 90
_cell_angle_beta 112.103(4)
_cell_angle_gamma 90
_cell_formula_units_Z 8
_cell_length_a 29.745(11)
_cell_length_b 5.802(2)
_cell_length_c 19.967(8)
_cell_measurement_reflns_used 4821
_cell_measurement_temperature 173.1500
_cell_measurement_theta_max 27.4765
_cell_measurement_theta_min 1.4778
_cell_volume 3193(2)
_computing_cell_refinement 'CrystalClear (Rigaku Inc., 2007)'
_computing_data_collection 'CrystalClear (Rigaku Inc., 2007)'
_computing_data_reduction 'CrystalClear (Rigaku Inc., 2007)'
_computing_molecular_graphics 'Olex2 (Dolomanov et al., 2009)'
_computing_publication_material 'Olex2 (Dolomanov et al., 2009)'
_computing_structure_refinement 'SHELXL (Sheldrick, 2013)'
_computing_structure_solution
;
'SHELXS (Sheldrick, 2013)'
;
_diffrn_ambient_temperature 173.1500
_diffrn_detector_area_resol_mean 28.5714
_diffrn_measured_fraction_theta_full 0.996
_diffrn_measured_fraction_theta_max 0.994
_diffrn_measurement_device
;
Saturn724 (2x2 bin mode)
;
_diffrn_measurement_device_details
;
AFC10: Fixed Chi 2 circle
;
_diffrn_measurement_device_type 'Saturn724+ CCD'
_diffrn_measurement_method '\w scans at fixed \c = 45\%'
_diffrn_orient_matrix_type d*Trek
_diffrn_orient_matrix_UB_11 0.0336
_diffrn_orient_matrix_UB_12 0.0095
_diffrn_orient_matrix_UB_13 0.0099
_diffrn_orient_matrix_UB_21 -0.0574
_diffrn_orient_matrix_UB_22 0.1563
_diffrn_orient_matrix_UB_23 0.0445
_diffrn_orient_matrix_UB_31 0.0099
_diffrn_orient_matrix_UB_32 -0.0112
_diffrn_orient_matrix_UB_33 0.0520
_diffrn_radiation_detector CCD
_diffrn_radiation_monochromator 'Graphite Monochromator'
_diffrn_radiation_type MoK\a
_diffrn_radiation_wavelength 0.71073
_diffrn_reflns_av_R_equivalents 0.0277
_diffrn_reflns_av_unetI/netI 0.0284
_diffrn_reflns_Laue_measured_fraction_full 0.996
_diffrn_reflns_Laue_measured_fraction_max 0.994
_diffrn_reflns_limit_h_max 38
_diffrn_reflns_limit_h_min -38
_diffrn_reflns_limit_k_max 6
_diffrn_reflns_limit_k_min -7
_diffrn_reflns_limit_l_max 25
_diffrn_reflns_limit_l_min -20
_diffrn_reflns_number 12176
_diffrn_reflns_point_group_measured_fraction_full 0.996
_diffrn_reflns_point_group_measured_fraction_max 0.994
_diffrn_reflns_theta_full 26.000
_diffrn_reflns_theta_max 27.458
_diffrn_reflns_theta_min 2.957
_diffrn_source 'Sealed Tube'
_diffrn_source_current 30.0000
_diffrn_source_power 1.5000
_diffrn_source_voltage 50.0000
_exptl_absorpt_coefficient_mu 0.071
_exptl_absorpt_correction_T_max 1.0000
_exptl_absorpt_correction_T_min 0.8989
_exptl_absorpt_correction_type multi-scan
_exptl_absorpt_process_details 'CrystalClear (Rigaku Inc., 2007)'
_exptl_crystal_colour Colorless
_exptl_crystal_density_diffrn 1.133
_exptl_crystal_description block
_exptl_crystal_F_000 1184
_exptl_crystal_size_max 0.5
_exptl_crystal_size_mid 0.21
_exptl_crystal_size_min 0.18
_refine_diff_density_max 0.221
_refine_diff_density_min -0.174
_refine_diff_density_rms 0.036
_refine_ls_extinction_method none
_refine_ls_goodness_of_fit_ref 1.118
_refine_ls_hydrogen_treatment mixed
_refine_ls_matrix_type full
_refine_ls_number_parameters 187
_refine_ls_number_reflns 3635
_refine_ls_number_restraints 0
_refine_ls_restrained_S_all 1.118
_refine_ls_R_factor_all 0.0593
_refine_ls_R_factor_gt 0.0525
_refine_ls_shift/su_max 0.001
_refine_ls_shift/su_mean 0.000
_refine_ls_structure_factor_coef Fsqd
_refine_ls_weighting_details 'w=1/[\s^2^(Fo^2^)+(0.0449P)^2^+2.0945P] where P=(Fo^2^+2Fc^2^)/3'
_refine_ls_weighting_scheme calc
_refine_ls_wR_factor_gt 0.1152
_refine_ls_wR_factor_ref 0.1190
_reflns_Friedel_coverage 0.000
_reflns_number_gt 3313
_reflns_number_total 3635
_reflns_threshold_expression 'I > 2\s(I)'
_cod_data_source_file c4gc01515k2.cif
_cod_data_source_block sa3461
_cod_depositor_comments 'Adding full bibliography for 7218288.cif.'
_cod_original_cell_volume 3192(2)
_cod_database_code 7218288
_shelxl_version_number 2013-4
_shelx_space_group_comment
;
The symmetry employed for this shelxl refinement is uniquely defined
by the following loop, which should always be used as a source of
symmetry information in preference to the above space-group names.
They are only intended as comments.
;
_diffrn_number_total 4004
_olex2_refinement_description
;
1. Fixed Uiso
 At 1.2 times of:
  All C(H) groups, All C(H,H) groups
 At 1.5 times of:
  All C(H,H,H) groups
2.a Secondary CH2 refined with riding coordinates:
 C11(H11A,H11B), C12(H12A,H12B), C13(H13A,H13B), C14(H14A,H14B), C15(H15A,
 H15B), C16(H16A,H16B)
2.b Aromatic/amide H refined with riding coordinates:
 C2(H2), C3(H3), C4(H4), C5(H5), C6(H6)
2.c Idealised Me refined as rotating group:
 C10(H10A,H10B,H10C), C17(H17A,H17B,H17C)
;

loop_
_space_group_symop_operation_xyz
'x, y, z'
'-x, y, -z+1/2'
'x+1/2, y+1/2, z'
'-x+1/2, y+1/2, -z+1/2'
'-x, -y, -z'
'x, -y, z-1/2'
'-x+1/2, -y+1/2, -z'
'x+1/2, -y+1/2, z-1/2'

loop_
_atom_site_label
_atom_site_type_symbol
_atom_site_fract_x
_atom_site_fract_y
_atom_site_fract_z
_atom_site_U_iso_or_equiv
_atom_site_adp_type
_atom_site_occupancy
_atom_site_site_symmetry_order
_atom_site_calc_flag
_atom_site_refinement_flags_posn
O1 O 0.28587(3) 0.20552(17) 0.59924(5) 0.0305(2) Uani 1 1 d .
N1 N 0.29291(4) 0.0384(2) 0.49832(6) 0.0260(3) Uani 1 1 d .
N2 N 0.35509(4) -0.21087(19) 0.54759(6) 0.0262(3) Uani 1 1 d .
C1 C 0.31930(5) -0.2011(2) 0.41543(7) 0.0247(3) Uani 1 1 d .
C2 C 0.29455(5) -0.0668(2) 0.35492(7) 0.0275(3) Uani 1 1 d .
H2 H 0.2785 0.0659 0.3598 0.033 Uiso 1 1 calc R
C3 C 0.29373(5) -0.1301(3) 0.28726(7) 0.0311(3) Uani 1 1 d .
H3 H 0.2773 -0.0394 0.2471 0.037 Uiso 1 1 calc R
C4 C 0.31734(5) -0.3277(3) 0.27978(7) 0.0318(3) Uani 1 1 d .
H4 H 0.3171 -0.3689 0.2347 0.038 Uiso 1 1 calc R
C5 C 0.34132(5) -0.4644(3) 0.33950(8) 0.0343(3) Uani 1 1 d .
H5 H 0.3568 -0.5984 0.3342 0.041 Uiso 1 1 calc R
C6 C 0.34237(5) -0.4026(2) 0.40713(8) 0.0308(3) Uani 1 1 d .
H6 H 0.3584 -0.4953 0.4470 0.037 Uiso 1 1 calc R
C7 C 0.32367(5) -0.1316(2) 0.48873(7) 0.0241(3) Uani 1 1 d .
C8 C 0.34849(5) -0.0867(2) 0.60768(7) 0.0242(3) Uani 1 1 d .
C9 C 0.30549(5) 0.0729(2) 0.57058(7) 0.0245(3) Uani 1 1 d .
C10 C 0.33663(5) -0.2554(3) 0.65743(8) 0.0323(3) Uani 1 1 d .
H10A H 0.3084 -0.3436 0.6298 0.048 Uiso 1 1 calc GR
H10B H 0.3304 -0.1713 0.6944 0.048 Uiso 1 1 calc GR
H10C H 0.3636 -0.3574 0.6793 0.048 Uiso 1 1 calc GR
C11 C 0.39405(5) 0.0551(2) 0.64997(7) 0.0272(3) Uani 1 1 d .
H11A H 0.3876 0.1454 0.6863 0.033 Uiso 1 1 calc R
H11B H 0.4203 -0.0502 0.6750 0.033 Uiso 1 1 calc R
C12 C 0.41068(5) 0.2172(3) 0.60388(7) 0.0305(3) Uani 1 1 d .
H12A H 0.3841 0.3189 0.5772 0.037 Uiso 1 1 calc R
H12B H 0.4188 0.1270 0.5691 0.037 Uiso 1 1 calc R
C13 C 0.45454(5) 0.3628(3) 0.64809(8) 0.0309(3) Uani 1 1 d .
H13A H 0.4459 0.4607 0.6808 0.037 Uiso 1 1 calc R
H13B H 0.4806 0.2617 0.6771 0.037 Uiso 1 1 calc R
C14 C 0.47257(5) 0.5125(3) 0.60078(8) 0.0328(3) Uani 1 1 d .
H14A H 0.4837 0.4129 0.5712 0.039 Uiso 1 1 calc R
H14B H 0.4455 0.6017 0.5685 0.039 Uiso 1 1 calc R
C15 C 0.51336(5) 0.6772(3) 0.64213(8) 0.0342(3) Uani 1 1 d .
H15A H 0.5025 0.7766 0.6722 0.041 Uiso 1 1 calc R
H15B H 0.5408 0.5889 0.6737 0.041 Uiso 1 1 calc R
C16 C 0.52949(6) 0.8247(3) 0.59278(10) 0.0479(4) Uani 1 1 d .
H16A H 0.5012 0.9007 0.5582 0.058 Uiso 1 1 calc R
H16B H 0.5429 0.7250 0.5659 0.058 Uiso 1 1 calc R
C17 C 0.56701(6) 1.0068(3) 0.63141(11) 0.0512(5) Uani 1 1 d .
H17A H 0.5755 1.0918 0.5966 0.077 Uiso 1 1 calc GR
H17B H 0.5954 0.9336 0.6652 0.077 Uiso 1 1 calc GR
H17C H 0.5538 1.1102 0.6568 0.077 Uiso 1 1 calc GR
H1 H 0.2687(6) 0.107(3) 0.4647(9) 0.034(4) Uiso 1 1 d .

loop_
_atom_site_aniso_label
_atom_site_aniso_U_11
_atom_site_aniso_U_22
_atom_site_aniso_U_33
_atom_site_aniso_U_23
_atom_site_aniso_U_13
_atom_site_aniso_U_12
O1 0.0331(5) 0.0324(5) 0.0256(5) -0.0033(4) 0.0104(4) 0.0075(4)
N1 0.0267(6) 0.0279(6) 0.0218(5) -0.0013(4) 0.0072(4) 0.0061(5)
N2 0.0298(6) 0.0240(6) 0.0250(6) 0.0001(4) 0.0106(5) 0.0022(5)
C1 0.0244(6) 0.0253(6) 0.0248(6) -0.0028(5) 0.0099(5) -0.0026(5)
C2 0.0290(7) 0.0267(7) 0.0288(7) -0.0005(5) 0.0130(5) 0.0029(5)
C3 0.0310(7) 0.0364(8) 0.0258(7) 0.0011(6) 0.0107(6) 0.0009(6)
C4 0.0342(7) 0.0380(8) 0.0258(7) -0.0086(6) 0.0141(6) -0.0031(6)
C5 0.0393(8) 0.0291(7) 0.0360(8) -0.0075(6) 0.0159(6) 0.0044(6)
C6 0.0365(7) 0.0270(7) 0.0286(7) -0.0013(6) 0.0118(6) 0.0036(6)
C7 0.0256(6) 0.0206(6) 0.0270(6) -0.0009(5) 0.0109(5) 0.0005(5)
C8 0.0279(6) 0.0225(6) 0.0225(6) 0.0007(5) 0.0098(5) 0.0029(5)
C9 0.0263(6) 0.0243(6) 0.0230(6) -0.0021(5) 0.0093(5) -0.0013(5)
C10 0.0390(8) 0.0286(7) 0.0314(7) 0.0032(6) 0.0156(6) -0.0013(6)
C11 0.0281(6) 0.0276(7) 0.0232(6) 0.0018(5) 0.0066(5) 0.0014(5)
C12 0.0302(7) 0.0318(7) 0.0269(7) 0.0016(6) 0.0079(6) -0.0025(6)
C13 0.0299(7) 0.0321(7) 0.0292(7) -0.0007(6) 0.0093(6) -0.0025(6)
C14 0.0296(7) 0.0346(8) 0.0311(7) 0.0012(6) 0.0081(6) -0.0034(6)
C15 0.0309(7) 0.0352(8) 0.0343(8) -0.0003(6) 0.0097(6) -0.0028(6)
C16 0.0426(9) 0.0542(11) 0.0447(9) 0.0053(8) 0.0138(8) -0.0148(8)
C17 0.0393(9) 0.0433(10) 0.0703(12) 0.0004(9) 0.0200(9) -0.0101(8)

loop_
_atom_type_symbol
_atom_type_description
_atom_type_scat_dispersion_real
_atom_type_scat_dispersion_imag
_atom_type_scat_source
C C 0.0033 0.0016 'International Tables Vol C Tables 4.2.6.8 and 6.1.1.4'
H H 0.0000 0.0000 'International Tables Vol C Tables 4.2.6.8 and 6.1.1.4'
N N 0.0061 0.0033 'International Tables Vol C Tables 4.2.6.8 and 6.1.1.4'
O O 0.0106 0.0060 'International Tables Vol C Tables 4.2.6.8 and 6.1.1.4'

loop_
_geom_angle_atom_site_label_1
_geom_angle_atom_site_label_2
_geom_angle_atom_site_label_3
_geom_angle
C9 N1 C7 108.27(11)
C7 N2 C8 107.26(11)
C2 C1 C6 119.23(12)
C2 C1 C7 121.89(12)
C6 C1 C7 118.84(12)
C3 C2 C1 120.35(13)
C4 C3 C2 120.00(13)
C3 C4 C5 120.00(13)
C4 C5 C6 120.40(13)
C5 C6 C1 120.00(13)
N1 C7 C1 120.48(11)
N2 C7 N1 114.48(12)
N2 C7 C1 125.01(12)
N2 C8 C9 104.20(10)
N2 C8 C10 110.48(11)
N2 C8 C11 110.39(11)
C9 C8 C10 110.38(11)
C9 C8 C11 110.27(11)
C10 C8 C11 110.93(11)
O1 C9 N1 126.55(12)
O1 C9 C8 127.71(12)
N1 C9 C8 105.74(11)
C12 C11 C8 114.71(11)
C11 C12 C13 113.18(12)
C14 C13 C12 112.41(12)
C15 C14 C13 114.66(12)
C16 C15 C14 112.67(13)
C15 C16 C17 114.52(15)

loop_
_geom_bond_atom_site_label_1
_geom_bond_atom_site_label_2
_geom_bond_distance
O1 C9 1.2294(16)
N1 C7 1.4068(17)
N1 C9 1.3622(17)
N2 C7 1.2804(17)
N2 C8 1.4748(17)
C1 C2 1.3926(19)
C1 C6 1.3965(19)
C1 C7 1.4759(18)
C2 C3 1.3913(19)
C3 C4 1.381(2)
C4 C5 1.386(2)
C5 C6 1.386(2)
C8 C9 1.5259(18)
C8 C10 1.5274(19)
C8 C11 1.5379(18)
C11 C12 1.5225(19)
C12 C13 1.5259(19)
C13 C14 1.522(2)
C14 C15 1.521(2)
C15 C16 1.513(2)
C16 C17 1.520(2)

loop_
_geom_hbond_atom_site_label_D
_geom_hbond_atom_site_label_H
_geom_hbond_atom_site_label_A
_geom_hbond_distance_DH
_geom_hbond_distance_HA
_geom_hbond_distance_DA
_geom_hbond_angle_DHA
_geom_hbond_site_symmetry_A
N1 H1 O1 0.873(17) 1.973(17) 2.8386(16) 171.1(15) 7_556

loop_
_geom_torsion_atom_site_label_1
_geom_torsion_atom_site_label_2
_geom_torsion_atom_site_label_3
_geom_torsion_atom_site_label_4
_geom_torsion
N2 C8 C9 O1 177.74(13)
N2 C8 C9 N1 -2.14(13)
N2 C8 C11 C12 53.31(15)
C1 C2 C3 C4 0.3(2)
C2 C1 C6 C5 1.3(2)
C2 C1 C7 N1 16.74(19)
C2 C1 C7 N2 -161.40(13)
C2 C3 C4 C5 0.8(2)
C3 C4 C5 C6 -0.9(2)
C4 C5 C6 C1 -0.2(2)
C6 C1 C2 C3 -1.4(2)
C6 C1 C7 N1 -165.93(12)
C6 C1 C7 N2 15.9(2)
C7 N1 C9 O1 -178.42(13)
C7 N1 C9 C8 1.46(14)
C7 N2 C8 C9 2.08(14)
C7 N2 C8 C10 120.63(12)
C7 N2 C8 C11 -116.30(12)
C7 C1 C2 C3 175.94(13)
C7 C1 C6 C5 -176.08(13)
C8 N2 C7 N1 -1.31(15)
C8 N2 C7 C1 176.91(12)
C8 C11 C12 C13 177.37(11)
C9 N1 C7 N2 -0.13(16)
C9 N1 C7 C1 -178.45(12)
C9 C8 C11 C12 -61.29(14)
C10 C8 C9 O1 59.12(18)
C10 C8 C9 N1 -120.76(12)
C10 C8 C11 C12 176.12(12)
C11 C8 C9 O1 -63.80(17)
C11 C8 C9 N1 116.32(12)
C11 C12 C13 C14 176.41(12)
C12 C13 C14 C15 174.75(12)
C13 C14 C15 C16 -179.13(14)
C14 C15 C16 C17 174.74(14)
